data_4326367
loop_
_publ_author_name
'Olga Crespo'
'M. Concepci\'on Gimeno'
'Antonio Laguna'
'Fernando J. Lahoz'
'Carmen Larraz'

_publ_section_title
;
 Unprecedented Luminescent Heteropolynuclear Aggregates with Gold
 Thiolates as Building Blocks
;
_journal_name_full 'Inorganic Chemistry'
_journal_page_first 9533
_journal_page_last 9544
_journal_paper_doi 10.1021/ic201245q
_journal_volume 50
_journal_year 2011
_chemical_formula_sum 'C51 H35 Ag2 Au2 F16 N2 O6 P2 S4'
_chemical_formula_weight 1875.66
_chemical_name_systematic
; 
 ? 
;
_space_group_IT_number 2
_symmetry_cell_setting triclinic
_symmetry_space_group_name_Hall '-P 1'
_symmetry_space_group_name_H-M 'P -1'
_atom_sites_solution_hydrogens geom
_atom_sites_solution_primary direct
_atom_sites_solution_secondary difmap
_audit_creation_method SHELXL-97
_cell_angle_alpha 97.095(2)
_cell_angle_beta 107.186(3)
_cell_angle_gamma 101.797(3)
_cell_formula_units_Z 2
_cell_length_a 12.1510(19)
_cell_length_b 14.676(2)
_cell_length_c 17.507(3)
_cell_measurement_reflns_used 5662
_cell_measurement_temperature 100(2)
_cell_measurement_theta_max 27.6
_cell_measurement_theta_min 2.48
_cell_volume 2862.6(8)
_computing_cell_refinement 'SAINT+ v. 6.02 (Bruker AXS, 1999)'
_computing_data_collection 'SMART v. 5.611 (Bruker AXS, 2000)'
_computing_data_reduction 'SAINT+ v. 6.02 (Bruker AXS, 1999)'
_computing_molecular_graphics XP
_computing_publication_material XCIF
_computing_structure_refinement 'SHELXL-97 (Sheldrick, 1997)'
_computing_structure_solution 'SHELXS-97 (Sheldrick, 1990)'
_diffrn_ambient_temperature 100(2)
_diffrn_detector_area_resol_mean 8.26
_diffrn_measured_fraction_theta_full 0.978
_diffrn_measured_fraction_theta_max 0.978
_diffrn_measurement_device_type 'Bruker SMART APEX CCD system'
_diffrn_measurement_method '\w rotations with narrow frames'
_diffrn_radiation_monochromator graphite
_diffrn_radiation_source 'fine-focus sealed tube'
_diffrn_radiation_type MoK\a
_diffrn_radiation_wavelength 0.71073
_diffrn_reflns_av_R_equivalents 0.0198
_diffrn_reflns_av_sigmaI/netI 0.0313
_diffrn_reflns_limit_h_max 14
_diffrn_reflns_limit_h_min -10
_diffrn_reflns_limit_k_max 18
_diffrn_reflns_limit_k_min -17
_diffrn_reflns_limit_l_max 21
_diffrn_reflns_limit_l_min -21
_diffrn_reflns_number 16709
_diffrn_reflns_theta_full 26.00
_diffrn_reflns_theta_max 26.00
_diffrn_reflns_theta_min 1.71
_exptl_absorpt_coefficient_mu 6.088
_exptl_absorpt_correction_T_max 0.2313
_exptl_absorpt_correction_T_min 0.1842
_exptl_absorpt_correction_type multi-scan
_exptl_absorpt_process_details SADABS
_exptl_crystal_colour colorless
_exptl_crystal_density_diffrn 2.176
_exptl_crystal_description prism
_exptl_crystal_F_000 1786
_exptl_crystal_size_max 0.42
_exptl_crystal_size_mid 0.42
_exptl_crystal_size_min 0.34
_refine_diff_density_max 1.616
_refine_diff_density_min -1.077
_refine_diff_density_rms 0.130
_refine_ls_extinction_method none
_refine_ls_goodness_of_fit_ref 1.006
_refine_ls_hydrogen_treatment constr
_refine_ls_matrix_type full
_refine_ls_number_parameters 752
_refine_ls_number_reflns 10983
_refine_ls_number_restraints 0
_refine_ls_restrained_S_all 1.006
_refine_ls_R_factor_all 0.0312
_refine_ls_R_factor_gt 0.0278
_refine_ls_shift/su_max 0.002
_refine_ls_shift/su_mean 0.000
_refine_ls_structure_factor_coef Fsqd
_refine_ls_weighting_details 'calc w=1/[\s^2^(Fo^2^)+(0.0449P)^2^+0.0000P] where P=(Fo^2^+2Fc^2^)/3'
_refine_ls_weighting_scheme calc
_refine_ls_wR_factor_gt 0.0696
_refine_ls_wR_factor_ref 0.0708
_reflns_number_gt 9896
_reflns_number_total 10983
_reflns_threshold_expression >2sigma(I)
_cod_data_source_file ic201245q_si_002.cif
_cod_data_source_block con70as
_cod_original_cell_volume 2862.5(8)
_cod_database_code 4326367

loop_
_symmetry_equiv_pos_as_xyz
'x, y, z'
'-x, -y, -z'

loop_
_atom_site_label
_atom_site_type_symbol
_atom_site_fract_x
_atom_site_fract_y
_atom_site_fract_z
_atom_site_U_iso_or_equiv
_atom_site_adp_type
_atom_site_occupancy
_atom_site_symmetry_multiplicity
_atom_site_calc_flag
_atom_site_refinement_flags
Au1 Au 0.334377(14) 0.550371(11) 0.333496(9) 0.01795(5) Uani 1 1 d .
Au2 Au 0.296618(14) 0.236960(11) 0.265706(9) 0.01757(5) Uani 1 1 d .
Ag1 Ag 0.19417(3) 0.39265(2) 0.194091(19) 0.02305(8) Uani 1 1 d .
Ag2 Ag 0.47542(3) 0.41724(2) 0.266901(19) 0.02186(8) Uani 1 1 d .
P1 P 0.18734(10) 0.61264(8) 0.26624(7) 0.0215(2) Uani 1 1 d .
P2 P 0.44384(10) 0.18481(8) 0.23504(7) 0.0193(2) Uani 1 1 d .
S1 S 0.48065(9) 0.48185(7) 0.40158(6) 0.0193(2) Uani 1 1 d .
C1 C 0.6115(4) 0.5765(3) 0.4404(2) 0.0190(9) Uani 1 1 d .
C2 C 0.6139(4) 0.6693(3) 0.4661(2) 0.0222(9) Uani 1 1 d .
C3 C 0.7183(4) 0.7397(3) 0.4993(3) 0.0267(10) Uani 1 1 d .
C4 C 0.8251(4) 0.7188(3) 0.5083(3) 0.0277(10) Uani 1 1 d .
C5 C 0.8254(4) 0.6262(3) 0.4842(3) 0.0273(10) Uani 1 1 d .
C6 C 0.7212(4) 0.5560(3) 0.4518(3) 0.0231(9) Uani 1 1 d .
F1 F 0.5123(2) 0.69523(18) 0.46037(16) 0.0304(6) Uani 1 1 d .
F2 F 0.7149(3) 0.8290(2) 0.52394(19) 0.0438(8) Uani 1 1 d .
F3 F 0.9273(2) 0.7856(2) 0.54098(17) 0.0388(7) Uani 1 1 d .
F4 F 0.9312(2) 0.6037(2) 0.4954(2) 0.0437(8) Uani 1 1 d .
F5 F 0.7265(2) 0.46617(19) 0.43050(18) 0.0355(7) Uani 1 1 d .
C11 C 0.2112(4) 0.7391(3) 0.3013(3) 0.0295(11) Uani 1 1 d .
C12 C 0.3243(4) 0.7969(3) 0.3236(3) 0.0295(11) Uani 1 1 d .
H12 H 0.3883 0.7703 0.3208 0.035 Uiso 1 1 calc R
C13 C 0.3460(5) 0.8939(3) 0.3502(3) 0.0387(13) Uani 1 1 d .
H13 H 0.4243 0.9336 0.3651 0.046 Uiso 1 1 calc R
C14 C 0.2537(6) 0.9320(4) 0.3550(4) 0.0609(19) Uani 1 1 d .
H14 H 0.2678 0.9984 0.3734 0.073 Uiso 1 1 calc R
C15 C 0.1418(6) 0.8746(5) 0.3334(5) 0.076(2) Uani 1 1 d .
H15 H 0.0782 0.9018 0.3363 0.091 Uiso 1 1 calc R
C16 C 0.1185(5) 0.7779(4) 0.3075(4) 0.0573(19) Uani 1 1 d .
H16 H 0.0402 0.7385 0.2940 0.069 Uiso 1 1 calc R
C21 C 0.0432(4) 0.5545(3) 0.2689(3) 0.0264(10) Uani 1 1 d .
C22 C 0.0363(4) 0.5132(3) 0.3346(3) 0.0300(11) Uani 1 1 d .
H22 H 0.1071 0.5138 0.3766 0.036 Uiso 1 1 calc R
C23 C -0.0734(5) 0.4711(4) 0.3391(4) 0.0385(12) Uani 1 1 d .
H23 H -0.0780 0.4426 0.3843 0.046 Uiso 1 1 calc R
C24 C -0.1773(5) 0.4700(4) 0.2776(4) 0.0416(13) Uani 1 1 d .
H24 H -0.2527 0.4408 0.2809 0.050 Uiso 1 1 calc R
C25 C -0.1710(4) 0.5113(4) 0.2120(3) 0.0374(13) Uani 1 1 d .
H25 H -0.2421 0.5105 0.1701 0.045 Uiso 1 1 calc R
C26 C -0.0609(4) 0.5543(3) 0.2068(3) 0.0290(11) Uani 1 1 d .
H26 H -0.0563 0.5831 0.1618 0.035 Uiso 1 1 calc R
C31 C 0.1740(4) 0.5966(3) 0.1585(3) 0.0268(10) Uani 1 1 d .
C32 C 0.1551(5) 0.6664(4) 0.1139(3) 0.0382(13) Uani 1 1 d .
H32 H 0.1445 0.7243 0.1378 0.046 Uiso 1 1 calc R
C33 C 0.1518(6) 0.6503(4) 0.0331(3) 0.0536(18) Uani 1 1 d .
H33 H 0.1379 0.6966 0.0004 0.064 Uiso 1 1 calc R
C34 C 0.1692(6) 0.5661(4) 0.0016(3) 0.062(2) Uani 1 1 d .
H34 H 0.1707 0.5546 -0.0526 0.074 Uiso 1 1 calc R
C35 C 0.1845(6) 0.4976(4) 0.0493(3) 0.0454(15) Uani 1 1 d .
H35 H 0.1936 0.4387 0.0261 0.054 Uiso 1 1 calc R
N1 N 0.1870(4) 0.5121(3) 0.1267(2) 0.0293(9) Uani 1 1 d .
S2 S 0.15206(9) 0.30138(7) 0.29682(6) 0.0196(2) Uani 1 1 d .
C41 C 0.0184(4) 0.2137(3) 0.2414(3) 0.0210(9) Uani 1 1 d .
C42 C -0.0743(4) 0.2355(3) 0.1847(3) 0.0246(10) Uani 1 1 d .
C43 C -0.1788(4) 0.1689(4) 0.1417(3) 0.0325(12) Uani 1 1 d .
C44 C -0.1957(4) 0.0773(4) 0.1549(3) 0.0340(12) Uani 1 1 d .
C45 C -0.1047(5) 0.0537(3) 0.2117(3) 0.0340(12) Uani 1 1 d .
C46 C 0.0005(4) 0.1214(3) 0.2529(3) 0.0247(10) Uani 1 1 d .
F6 F -0.0634(2) 0.32409(19) 0.16874(16) 0.0310(6) Uani 1 1 d .
F7 F -0.2658(3) 0.1927(2) 0.08631(18) 0.0477(8) Uani 1 1 d .
F8 F -0.2978(3) 0.0122(2) 0.1143(2) 0.0514(9) Uani 1 1 d .
F9 F -0.1193(3) -0.03530(19) 0.22511(19) 0.0462(8) Uani 1 1 d .
F10 F 0.0857(3) 0.09458(18) 0.30612(16) 0.0336(6) Uani 1 1 d .
C51 C 0.4215(4) 0.0588(3) 0.2041(3) 0.0274(10) Uani 1 1 d .
C52 C 0.3127(5) 0.0060(3) 0.1491(3) 0.0345(12) Uani 1 1 d .
H52 H 0.2495 0.0353 0.1303 0.041 Uiso 1 1 calc R
C53 C 0.2970(6) -0.0907(4) 0.1216(3) 0.0466(15) Uani 1 1 d .
H53 H 0.2227 -0.1269 0.0835 0.056 Uiso 1 1 calc R
C54 C 0.3856(6) -0.1341(4) 0.1481(4) 0.0539(17) Uani 1 1 d .
H54 H 0.3734 -0.2001 0.1291 0.065 Uiso 1 1 calc R
C55 C 0.4927(6) -0.0817(4) 0.2025(5) 0.0605(19) Uani 1 1 d .
H55 H 0.5553 -0.1118 0.2201 0.073 Uiso 1 1 calc R
C56 C 0.5123(5) 0.0141(4) 0.2326(4) 0.0427(14) Uani 1 1 d .
H56 H 0.5863 0.0488 0.2719 0.051 Uiso 1 1 calc R
C61 C 0.5845(4) 0.2227(3) 0.3169(3) 0.0210(9) Uani 1 1 d .
C62 C 0.6932(4) 0.2351(3) 0.3034(3) 0.0260(10) Uani 1 1 d .
H62 H 0.6959 0.2332 0.2496 0.031 Uiso 1 1 calc R
C63 C 0.7978(4) 0.2502(3) 0.3682(3) 0.0309(11) Uani 1 1 d .
H63 H 0.8719 0.2569 0.3587 0.037 Uiso 1 1 calc R
C64 C 0.7938(4) 0.2555(3) 0.4469(3) 0.0316(11) Uani 1 1 d .
H64 H 0.8656 0.2669 0.4914 0.038 Uiso 1 1 calc R
C65 C 0.6886(4) 0.2447(4) 0.4612(3) 0.0313(11) Uani 1 1 d .
H65 H 0.6873 0.2482 0.5155 0.038 Uiso 1 1 calc R
C66 C 0.5823(4) 0.2285(3) 0.3969(3) 0.0256(10) Uani 1 1 d .
H66 H 0.5089 0.2215 0.4072 0.031 Uiso 1 1 calc R
C71 C 0.4692(4) 0.2348(3) 0.1496(3) 0.0222(9) Uani 1 1 d .
C72 C 0.4719(4) 0.1812(4) 0.0800(3) 0.0312(11) Uani 1 1 d .
H72 H 0.4636 0.1148 0.0755 0.037 Uiso 1 1 calc R
C73 C 0.4868(5) 0.2247(4) 0.0173(3) 0.0412(13) Uani 1 1 d .
H73 H 0.4876 0.1885 -0.0314 0.049 Uiso 1 1 calc R
C74 C 0.5005(5) 0.3209(4) 0.0256(3) 0.0420(14) Uani 1 1 d .
H74 H 0.5122 0.3524 -0.0167 0.050 Uiso 1 1 calc R
C75 C 0.4969(5) 0.3713(4) 0.0968(3) 0.0350(12) Uani 1 1 d .
H75 H 0.5059 0.4379 0.1023 0.042 Uiso 1 1 calc R
N2 N 0.4813(3) 0.3301(3) 0.1580(2) 0.0242(8) Uani 1 1 d .
S3 S 0.09088(13) 0.19622(9) 0.04444(7) 0.0374(3) Uani 1 1 d .
O1 O 0.1694(5) 0.2896(3) 0.0659(2) 0.0775(17) Uani 1 1 d .
O2 O -0.0304(5) 0.1923(5) 0.0277(3) 0.090(2) Uani 1 1 d .
O3 O 0.1327(4) 0.1343(3) 0.0952(2) 0.0611(13) Uani 1 1 d .
C80 C 0.1002(5) 0.1515(4) -0.0535(3) 0.0389(13) Uani 1 1 d .
F11 F 0.0660(4) 0.2058(3) -0.10669(19) 0.0675(11) Uani 1 1 d .
F12 F 0.0290(4) 0.0662(3) -0.0856(2) 0.0767(13) Uani 1 1 d .
F13 F 0.2069(3) 0.1481(3) -0.0509(2) 0.0778(13) Uani 1 1 d .
S4 S 0.55857(10) 0.65022(8) 0.22298(7) 0.0245(2) Uani 1 1 d .
O4 O 0.5844(4) 0.5600(2) 0.2327(3) 0.0580(13) Uani 1 1 d .
O5 O 0.4724(4) 0.6493(4) 0.1477(2) 0.0761(17) Uani 1 1 d .
O6 O 0.5445(4) 0.7012(3) 0.2923(2) 0.0483(10) Uani 1 1 d .
C81 C 0.6980(6) 0.7158(4) 0.2154(5) 0.062(2) Uani 1 1 d .
F14 F 0.7184(4) 0.6741(3) 0.1507(3) 0.0809(14) Uani 1 1 d .
F15 F 0.6911(5) 0.8018(3) 0.2049(5) 0.162(3) Uani 1 1 d .
F16 F 0.7880(3) 0.7201(3) 0.2798(3) 0.1021(18) Uani 1 1 d .
C92 C 0.9556(6) 1.0035(6) 0.4961(5) 0.077(2) Uiso 1 1 d .
H92A H 0.9599 1.0709 0.5152 0.093 Uiso 1 1 calc R
H92B H 0.9230 0.9660 0.5314 0.093 Uiso 1 1 calc R
C91 C 0.8787(10) 0.9751(9) 0.4186(7) 0.125(4) Uiso 1 1 d .
H91A H 0.9116 1.0106 0.3824 0.151 Uiso 1 1 calc R
H91B H 0.8701 0.9067 0.3999 0.151 Uiso 1 1 calc R
C90 C 0.7756(15) 0.9888(11) 0.4134(10) 0.211(7) Uiso 1 1 d .
H90A H 0.7188 0.9278 0.4060 0.316 Uiso 1 1 calc R
H90B H 0.7482 1.0188 0.3666 0.316 Uiso 1 1 calc R
H90C H 0.7812 1.0304 0.4634 0.316 Uiso 1 1 calc R

loop_
_atom_site_aniso_label
_atom_site_aniso_U_11
_atom_site_aniso_U_22
_atom_site_aniso_U_33
_atom_site_aniso_U_23
_atom_site_aniso_U_13
_atom_site_aniso_U_12
Au1 0.01608(9) 0.01787(9) 0.01784(9) 0.00215(6) 0.00329(7) 0.00407(7)
Au2 0.01658(9) 0.01802(9) 0.01854(9) 0.00296(6) 0.00611(7) 0.00529(7)
Ag1 0.02671(18) 0.01627(16) 0.02230(17) 0.00309(13) 0.00483(14) 0.00228(14)
Ag2 0.02212(18) 0.01915(17) 0.02141(16) 0.00173(13) 0.00542(14) 0.00292(13)
P1 0.0196(6) 0.0156(5) 0.0253(6) 0.0020(4) 0.0023(5) 0.0046(5)
P2 0.0174(6) 0.0191(6) 0.0208(5) 0.0003(4) 0.0068(5) 0.0048(4)
S1 0.0169(5) 0.0195(5) 0.0204(5) 0.0052(4) 0.0046(4) 0.0035(4)
C1 0.018(2) 0.020(2) 0.015(2) 0.0031(17) 0.0040(17) -0.0018(17)
C2 0.019(2) 0.026(2) 0.020(2) 0.0008(18) 0.0052(18) 0.0068(19)
C3 0.030(3) 0.022(2) 0.026(2) 0.0007(19) 0.008(2) 0.004(2)
C4 0.023(2) 0.031(3) 0.024(2) 0.002(2) 0.0064(19) -0.001(2)
C5 0.018(2) 0.034(3) 0.028(2) 0.006(2) 0.0055(19) 0.004(2)
C6 0.023(2) 0.024(2) 0.020(2) 0.0031(18) 0.0037(18) 0.0057(19)
F1 0.0201(14) 0.0270(14) 0.0357(15) -0.0095(12) 0.0033(12) 0.0057(11)
F2 0.0334(17) 0.0258(16) 0.0550(19) -0.0157(14) 0.0039(15) 0.0004(13)
F3 0.0237(15) 0.0338(16) 0.0440(17) -0.0054(13) 0.0039(13) -0.0063(12)
F4 0.0164(15) 0.0434(18) 0.064(2) 0.0016(15) 0.0067(14) 0.0066(13)
F5 0.0224(15) 0.0243(15) 0.0562(18) 0.0060(13) 0.0075(13) 0.0074(12)
C11 0.029(3) 0.018(2) 0.035(3) 0.003(2) 0.002(2) 0.007(2)
C12 0.034(3) 0.021(2) 0.030(2) 0.003(2) 0.008(2) 0.003(2)
C13 0.044(3) 0.021(3) 0.040(3) -0.003(2) 0.008(3) -0.001(2)
C14 0.061(4) 0.022(3) 0.084(5) -0.009(3) 0.007(4) 0.011(3)
C15 0.049(4) 0.039(4) 0.128(7) -0.011(4) 0.015(4) 0.023(3)
C16 0.030(3) 0.026(3) 0.098(5) -0.007(3) 0.000(3) 0.013(2)
C21 0.020(2) 0.020(2) 0.035(3) -0.0050(19) 0.007(2) 0.0048(19)
C22 0.024(3) 0.023(2) 0.044(3) 0.006(2) 0.011(2) 0.008(2)
C23 0.031(3) 0.036(3) 0.056(3) 0.013(3) 0.023(3) 0.010(2)
C24 0.025(3) 0.028(3) 0.069(4) -0.003(3) 0.019(3) 0.005(2)
C25 0.018(3) 0.033(3) 0.052(3) -0.008(2) 0.003(2) 0.007(2)
C26 0.023(2) 0.021(2) 0.039(3) -0.001(2) 0.006(2) 0.008(2)
C31 0.023(2) 0.024(2) 0.025(2) 0.0054(19) -0.0006(19) 0.0001(19)
C32 0.040(3) 0.023(3) 0.036(3) 0.009(2) -0.006(2) 0.000(2)
C33 0.064(4) 0.038(3) 0.033(3) 0.016(3) -0.009(3) -0.012(3)
C34 0.092(5) 0.043(4) 0.023(3) 0.007(3) 0.004(3) -0.019(3)
C35 0.068(4) 0.026(3) 0.027(3) -0.001(2) 0.009(3) -0.006(3)
N1 0.041(2) 0.019(2) 0.0185(19) 0.0012(16) 0.0040(17) -0.0021(18)
S2 0.0194(5) 0.0188(5) 0.0213(5) 0.0021(4) 0.0074(4) 0.0061(4)
C41 0.020(2) 0.020(2) 0.025(2) 0.0013(18) 0.0118(19) 0.0051(18)
C42 0.021(2) 0.027(2) 0.026(2) 0.0002(19) 0.0097(19) 0.0093(19)
C43 0.021(3) 0.044(3) 0.029(2) -0.006(2) 0.008(2) 0.010(2)
C44 0.024(3) 0.037(3) 0.033(3) -0.012(2) 0.017(2) -0.007(2)
C45 0.039(3) 0.024(3) 0.039(3) -0.001(2) 0.021(2) -0.001(2)
C46 0.026(2) 0.022(2) 0.026(2) 0.0006(19) 0.011(2) 0.0060(19)
F6 0.0301(15) 0.0274(15) 0.0343(15) 0.0057(12) 0.0047(12) 0.0136(12)
F7 0.0258(16) 0.065(2) 0.0440(18) -0.0014(16) 0.0008(14) 0.0158(15)
F8 0.0288(17) 0.050(2) 0.057(2) -0.0159(16) 0.0161(15) -0.0161(15)
F9 0.064(2) 0.0187(15) 0.0504(19) 0.0011(13) 0.0263(17) -0.0081(14)
F10 0.0425(17) 0.0231(14) 0.0369(15) 0.0114(12) 0.0119(14) 0.0108(13)
C51 0.032(3) 0.021(2) 0.032(2) -0.0011(19) 0.018(2) 0.006(2)
C52 0.035(3) 0.027(3) 0.035(3) 0.002(2) 0.008(2) 0.001(2)
C53 0.058(4) 0.025(3) 0.047(3) -0.009(2) 0.021(3) -0.007(3)
C54 0.063(4) 0.017(3) 0.090(5) -0.010(3) 0.053(4) -0.001(3)
C55 0.046(4) 0.026(3) 0.123(6) 0.009(3) 0.043(4) 0.019(3)
C56 0.026(3) 0.023(3) 0.079(4) 0.001(3) 0.023(3) 0.003(2)
C61 0.022(2) 0.015(2) 0.024(2) 0.0043(17) 0.0069(19) 0.0025(18)
C62 0.024(2) 0.030(3) 0.025(2) 0.0050(19) 0.010(2) 0.008(2)
C63 0.015(2) 0.034(3) 0.039(3) 0.003(2) 0.007(2) 0.004(2)
C64 0.022(3) 0.036(3) 0.031(3) 0.005(2) 0.000(2) 0.007(2)
C65 0.032(3) 0.041(3) 0.020(2) 0.008(2) 0.008(2) 0.009(2)
C66 0.021(2) 0.035(3) 0.021(2) 0.0030(19) 0.0069(19) 0.009(2)
C71 0.016(2) 0.027(2) 0.022(2) 0.0012(18) 0.0064(18) 0.0025(18)
C72 0.026(3) 0.042(3) 0.025(2) -0.003(2) 0.012(2) 0.009(2)
C73 0.033(3) 0.060(4) 0.026(3) -0.002(2) 0.013(2) 0.006(3)
C74 0.032(3) 0.069(4) 0.019(2) 0.011(3) 0.007(2) 0.003(3)
C75 0.034(3) 0.038(3) 0.025(2) 0.011(2) 0.004(2) -0.003(2)
N2 0.024(2) 0.028(2) 0.0157(17) 0.0041(15) 0.0039(15) 0.0016(16)
S3 0.0556(9) 0.0312(7) 0.0223(6) 0.0006(5) 0.0072(6) 0.0157(6)
O1 0.159(5) 0.025(2) 0.041(2) -0.0044(19) 0.038(3) 0.002(3)
O2 0.076(4) 0.180(6) 0.042(2) 0.020(3) 0.031(3) 0.078(4)
O3 0.086(3) 0.035(2) 0.040(2) 0.0084(18) -0.008(2) 0.009(2)
C80 0.029(3) 0.042(3) 0.034(3) -0.014(2) 0.005(2) 0.005(2)
F11 0.086(3) 0.096(3) 0.0291(17) 0.0160(19) 0.0199(19) 0.039(2)
F12 0.097(3) 0.058(2) 0.052(2) -0.0272(19) 0.037(2) -0.025(2)
F13 0.036(2) 0.117(4) 0.074(3) -0.017(2) 0.0179(19) 0.026(2)
S4 0.0266(6) 0.0237(6) 0.0262(6) 0.0082(5) 0.0125(5) 0.0055(5)
O4 0.068(3) 0.023(2) 0.118(4) 0.027(2) 0.072(3) 0.021(2)
O5 0.037(2) 0.169(6) 0.029(2) 0.023(3) 0.0105(19) 0.040(3)
O6 0.058(3) 0.058(3) 0.038(2) 0.0011(19) 0.0188(19) 0.032(2)
C81 0.040(4) 0.024(3) 0.138(7) 0.029(4) 0.046(4) 0.012(3)
F14 0.076(3) 0.105(3) 0.125(4) 0.084(3) 0.080(3) 0.055(3)
F15 0.102(4) 0.049(3) 0.425(11) 0.116(5) 0.173(6) 0.047(3)
F16 0.026(2) 0.081(3) 0.152(4) -0.051(3) -0.007(2) 0.009(2)

loop_
_atom_type_symbol
_atom_type_description
_atom_type_scat_dispersion_real
_atom_type_scat_dispersion_imag
_atom_type_scat_source
C C 0.0033 0.0016 'International Tables Vol C Tables 4.2.6.8 and 6.1.1.4'
H H 0.0000 0.0000 'International Tables Vol C Tables 4.2.6.8 and 6.1.1.4'
N N 0.0061 0.0033 'International Tables Vol C Tables 4.2.6.8 and 6.1.1.4'
O O 0.0106 0.0060 'International Tables Vol C Tables 4.2.6.8 and 6.1.1.4'
F F 0.0171 0.0103 'International Tables Vol C Tables 4.2.6.8 and 6.1.1.4'
P P 0.1023 0.0942 'International Tables Vol C Tables 4.2.6.8 and 6.1.1.4'
S S 0.1246 0.1234 'International Tables Vol C Tables 4.2.6.8 and 6.1.1.4'
Ag Ag -0.8971 1.1015 'International Tables Vol C Tables 4.2.6.8 and 6.1.1.4'
Au Au -2.0133 8.8022 'International Tables Vol C Tables 4.2.6.8 and 6.1.1.4'

loop_
_geom_angle_atom_site_label_1
_geom_angle_atom_site_label_2
_geom_angle_atom_site_label_3
_geom_angle
_geom_angle_site_symmetry_1
P1 Au1 S1 178.14(4) .
P1 Au1 Ag1 78.50(3) .
S1 Au1 Ag1 100.08(3) .
P1 Au1 Ag2 130.68(3) .
S1 Au1 Ag2 48.95(3) .
Ag1 Au1 Ag2 62.748(14) .
P2 Au2 S2 175.92(4) .
P2 Au2 Ag1 123.86(3) .
S2 Au2 Ag1 52.92(3) .
P2 Au2 Ag2 75.44(3) .
S2 Au2 Ag2 100.50(3) .
Ag1 Au2 Ag2 63.259(14) .
N1 Ag1 O1 87.85(14) .
N1 Ag1 S2 154.14(11) .
O1 Ag1 S2 112.38(10) .
N1 Ag1 Au1 81.94(9) .
O1 Ag1 Au1 151.74(14) .
S2 Ag1 Au1 86.26(3) .
N1 Ag1 Au2 156.03(11) .
O1 Ag1 Au2 81.91(11) .
S2 Ag1 Au2 48.35(2) .
Au1 Ag1 Au2 97.006(15) .
N1 Ag1 Ag2 101.20(11) .
O1 Ag1 Ag2 94.69(15) .
S2 Ag1 Ag2 93.31(3) .
Au1 Ag1 Ag2 61.989(10) .
Au2 Ag1 Ag2 58.469(10) .
N2 Ag2 S1 166.23(10) .
N2 Ag2 O4 89.70(14) .
S1 Ag2 O4 100.39(11) .
N2 Ag2 Au2 82.34(10) .
S1 Ag2 Au2 89.64(3) .
O4 Ag2 Au2 165.39(12) .
N2 Ag2 Au1 144.54(9) .
S1 Ag2 Au1 46.51(2) .
O4 Ag2 Au1 86.98(8) .
Au2 Ag2 Au1 92.394(16) .
N2 Ag2 Ag1 93.47(10) .
S1 Ag2 Ag1 91.77(3) .
O4 Ag2 Ag1 110.35(10) .
Au2 Ag2 Ag1 58.272(11) .
Au1 Ag2 Ag1 55.262(11) .
C21 P1 C11 107.4(2) .
C21 P1 C31 105.6(2) .
C11 P1 C31 106.2(2) .
C21 P1 Au1 113.12(16) .
C11 P1 Au1 114.54(15) .
C31 P1 Au1 109.33(16) .
C51 P2 C61 104.9(2) .
C51 P2 C71 104.8(2) .
C61 P2 C71 106.0(2) .
C51 P2 Au2 118.21(16) .
C61 P2 Au2 113.31(15) .
C71 P2 Au2 108.67(14) .
C1 S1 Au1 104.45(14) .
C1 S1 Ag2 104.78(14) .
Au1 S1 Ag2 84.54(3) .
C2 C1 C6 116.4(4) .
C2 C1 S1 124.6(3) .
C6 C1 S1 118.8(3) .
F1 C2 C1 120.6(4) .
F1 C2 C3 116.8(4) .
C1 C2 C3 122.5(4) .
F2 C3 C4 119.8(4) .
F2 C3 C2 119.8(4) .
C4 C3 C2 120.4(4) .
F3 C4 C3 121.4(4) .
F3 C4 C5 120.2(4) .
C3 C4 C5 118.3(4) .
F4 C5 C6 119.8(4) .
F4 C5 C4 119.0(4) .
C6 C5 C4 121.2(4) .
F5 C6 C5 118.9(4) .
F5 C6 C1 120.0(4) .
C5 C6 C1 121.2(4) .
C12 C11 C16 119.5(5) .
C12 C11 P1 118.9(4) .
C16 C11 P1 121.5(4) .
C11 C12 C13 120.6(5) .
C14 C13 C12 119.6(5) .
C15 C14 C13 119.8(5) .
C14 C15 C16 121.6(6) .
C15 C16 C11 118.9(6) .
C22 C21 C26 120.3(5) .
C22 C21 P1 119.0(3) .
C26 C21 P1 120.6(4) .
C23 C22 C21 119.9(5) .
C22 C23 C24 120.3(5) .
C25 C24 C23 120.0(5) .
C24 C25 C26 120.2(5) .
C25 C26 C21 119.2(5) .
N1 C31 C32 123.0(5) .
N1 C31 P1 114.8(3) .
C32 C31 P1 122.2(4) .
C31 C32 C33 118.6(5) .
C34 C33 C32 118.5(5) .
C33 C34 C35 119.9(6) .
N1 C35 C34 122.0(5) .
C35 N1 C31 117.9(4) .
C35 N1 Ag1 119.1(3) .
C31 N1 Ag1 122.7(3) .
C41 S2 Au2 102.86(14) .
C41 S2 Ag1 104.13(14) .
Au2 S2 Ag1 78.73(3) .
C46 C41 C42 116.7(4) .
C46 C41 S2 122.2(3) .
C42 C41 S2 121.2(3) .
F6 C42 C43 117.4(4) .
F6 C42 C41 120.5(4) .
C43 C42 C41 122.0(4) .
F7 C43 C42 120.2(5) .
F7 C43 C44 119.4(5) .
C42 C43 C44 120.4(5) .
F8 C44 C43 120.9(5) .
F8 C44 C45 120.4(5) .
C43 C44 C45 118.7(5) .
F9 C45 C46 120.5(5) .
F9 C45 C44 119.6(5) .
C46 C45 C44 119.8(5) .
F10 C46 C41 120.4(4) .
F10 C46 C45 117.4(4) .
C41 C46 C45 122.3(4) .
C52 C51 C56 119.6(4) .
C52 C51 P2 118.9(4) .
C56 C51 P2 121.4(4) .
C51 C52 C53 119.2(5) .
C54 C53 C52 121.4(6) .
C53 C54 C55 119.1(5) .
C54 C55 C56 121.8(6) .
C55 C56 C51 118.8(5) .
C62 C61 C66 119.2(4) .
C62 C61 P2 122.6(3) .
C66 C61 P2 117.8(3) .
C63 C62 C61 120.3(4) .
C62 C63 C64 119.6(4) .
C65 C64 C63 120.8(4) .
C64 C65 C66 120.5(4) .
C65 C66 C61 119.6(4) .
N2 C71 C72 121.6(4) .
N2 C71 P2 114.8(3) .
C72 C71 P2 123.5(4) .
C73 C72 C71 119.4(5) .
C74 C73 C72 119.3(5) .
C73 C74 C75 118.8(5) .
N2 C75 C74 122.7(5) .
C75 N2 C71 118.1(4) .
C75 N2 Ag2 119.2(3) .
C71 N2 Ag2 122.7(3) .
O2 S3 O3 114.5(3) .
O2 S3 O1 115.7(4) .
O3 S3 O1 113.5(3) .
O2 S3 C80 103.6(3) .
O3 S3 C80 105.3(3) .
O1 S3 C80 102.2(3) .
S3 O1 Ag1 119.1(3) .
F13 C80 F12 108.1(5) .
F13 C80 F11 106.4(5) .
F12 C80 F11 105.8(4) .
F13 C80 S3 113.3(4) .
F12 C80 S3 111.6(4) .
F11 C80 S3 111.2(4) .
O5 S4 O6 114.7(3) .
O5 S4 O4 114.8(3) .
O6 S4 O4 114.7(3) .
O5 S4 C81 104.1(3) .
O6 S4 C81 105.8(3) .
O4 S4 C81 100.6(2) .
S4 O4 Ag2 132.0(2) .
F16 C81 F15 110.1(7) .
F16 C81 F14 107.9(5) .
F15 C81 F14 107.0(7) .
F16 C81 S4 111.6(5) .
F15 C81 S4 109.7(4) .
F14 C81 S4 110.4(5) .
C92 C92 C91 115.1(12) 2_776
C90 C91 C92 111.7(12) .

loop_
_geom_bond_atom_site_label_1
_geom_bond_atom_site_label_2
_geom_bond_distance
_geom_bond_site_symmetry_2
Au1 P1 2.2591(11) .
Au1 S1 2.3164(10) .
Au1 Ag1 2.9583(5) .
Au1 Ag2 3.1782(5) .
Au2 P2 2.2583(11) .
Au2 S2 2.3223(11) .
Au2 Ag1 3.0481(5) .
Au2 Ag2 3.0545(5) .
Ag1 N1 2.232(4) .
Ag1 O1 2.447(4) .
Ag1 S2 2.4797(11) .
Ag1 Ag2 3.2003(7) .
Ag2 N2 2.189(4) .
Ag2 S1 2.4078(11) .
Ag2 O4 2.479(4) .
P1 C21 1.802(5) .
P1 C11 1.816(5) .
P1 C31 1.826(5) .
P2 C51 1.802(5) .
P2 C61 1.803(4) .
P2 C71 1.822(4) .
S1 C1 1.773(4) .
C1 C2 1.372(6) .
C1 C6 1.388(6) .
C2 F1 1.344(5) .
C2 C3 1.376(6) .
C3 F2 1.342(5) .
C3 C4 1.362(7) .
C4 F3 1.332(5) .
C4 C5 1.375(7) .
C5 F4 1.356(5) .
C5 C6 1.372(6) .
C6 F5 1.345(5) .
C11 C12 1.373(7) .
C11 C16 1.387(7) .
C12 C13 1.386(7) .
C13 C14 1.370(8) .
C14 C15 1.361(9) .
C15 C16 1.379(8) .
C21 C22 1.380(7) .
C21 C26 1.402(6) .
C22 C23 1.379(7) .
C23 C24 1.392(7) .
C24 C25 1.378(8) .
C25 C26 1.392(7) .
C31 N1 1.354(6) .
C31 C32 1.378(6) .
C32 C33 1.393(8) .
C33 C34 1.372(9) .
C34 C35 1.390(8) .
C35 N1 1.337(6) .
S2 C41 1.772(5) .
C41 C46 1.376(6) .
C41 C42 1.387(6) .
C42 F6 1.352(5) .
C42 C43 1.371(7) .
C43 F7 1.346(6) .
C43 C44 1.376(7) .
C44 F8 1.336(5) .
C44 C45 1.386(7) .
C45 F9 1.342(6) .
C45 C46 1.379(7) .
C46 F10 1.335(5) .
C51 C52 1.385(7) .
C51 C56 1.396(7) .
C52 C53 1.397(7) .
C53 C54 1.355(9) .
C54 C55 1.368(9) .
C55 C56 1.384(8) .
C61 C62 1.390(6) .
C61 C66 1.400(6) .
C62 C63 1.387(6) .
C63 C64 1.387(7) .
C64 C65 1.355(7) .
C65 C66 1.393(6) .
C71 N2 1.360(6) .
C71 C72 1.380(6) .
C72 C73 1.375(7) .
C73 C74 1.372(8) .
C74 C75 1.386(7) .
C75 N2 1.335(6) .
S3 O2 1.403(5) .
S3 O3 1.412(4) .
S3 O1 1.434(5) .
S3 C80 1.803(5) .
C80 F13 1.296(6) .
C80 F12 1.314(6) .
C80 F11 1.328(6) .
S4 O5 1.417(4) .
S4 O6 1.418(4) .
S4 O4 1.440(4) .
S4 C81 1.820(6) .
C81 F16 1.302(8) .
C81 F15 1.314(6) .
C81 F14 1.332(8) .
C92 C92 1.075(14) 2_776
C92 C91 1.356(12) .
C91 C90 1.288(17) .
